data_4001748
loop_
_publ_author_name
'Wang, J.-X.'
'Liu, J.-G.'
'Fu, P.-Z.'
'Wu, Y.-C.'
'Wang, G.-F.'
'Zhou, H.-Y.'
'Chen, C.-T.'

_publ_section_title
;
 A new lanthanum and calcium borate La2 Ca Bi10 O19
;
_journal_name_full 'Chemistry of Materials (1,1989-)'
_journal_page_first 753
_journal_page_last 755
_journal_volume 13
_journal_year 2001
_chemical_formula_sum 'B10 Ca La2 O19'
_chemical_name_systematic 'La2 Ca (B10 O19)'
_space_group_IT_number 5
_symmetry_space_group_name_Hall 'C 2y'
_symmetry_space_group_name_H-M 'C 1 2 1'
_cell_angle_alpha 90
_cell_angle_beta 91.47
_cell_angle_gamma 90
_cell_formula_units_Z 2
_cell_length_a 11.043
_cell_length_b 6.563
_cell_length_c 9.129
_cell_volume 661.408
_citation_journal_id_ASTM CMATEX
_cod_data_source_file boron0-1_487.cif
_cod_data_source_block B10Ca1La2O19
_cod_original_cell_volume 661.4084
_cod_original_formula_sum 'B10 Ca1 La2 O19'
_cod_database_code 4001748

loop_
_symmetry_equiv_pos_as_xyz
x,y,z
-x,y,-z
x+1/2,y+1/2,z
-x+1/2,y+1/2,-z

loop_
_atom_site_label
_atom_site_type_symbol
_atom_site_fract_x
_atom_site_fract_y
_atom_site_fract_z
_atom_site_occupancy
_atom_site_U_iso_or_equiv
La1 La+3 0.1624 0 0.1405 1 0.0
O10 O-2 0.1456 -0.0008 0.6372 1 0.0
B2 B+3 -0.0397 0.3219 0.1608 1 0.0
O7 O-2 0.0157 0.7095 0.2537 1 0.0
O1 O-2 0 0.765 0 1 0.0
O4 O-2 -0.0714 0.1234 0.1319 1 0.0
O3 O-2 0.3218 0.3112 0.1359 1 0.0
B4 B+3 0.1142 0.5594 0.2688 1 0.0
O2 O-2 0.3884 -0.0231 0.1124 1 0.0
O6 O-2 0.0722 0.3528 0.2213 1 0.0
O9 O-2 0.8518 0.5536 0.5732 1 0.0
B3 B+3 0.3272 0.5116 0.2072 1 0.0
O8 O-2 0.1939 -0.0004 0.3903 1 0.0
Ca1 Ca+2 0 0.8145 0.5 1 0.0
B1 B+3 0.4326 0.1919 0.1249 1 0.0
B5 B+3 0.2327 0.0212 0.5289 1 0.0
O5 O-2 0.2158 0.6255 0.179 1 0.0
